data_7247102
loop_
_publ_author_name
'Xia, Liang-hong'
'Wang, Yan-na'
'Yang, Xiao-ming'
'Liang, Lin-na'
'Li, Zhi-min'
'Zhang, Tong-lai'

_publ_section_title
;
 Cupric coordination compounds with multiple anions: a promising strategy
 for the regulation of energetic materials
;
_journal_issue 32
_journal_name_full 'RSC Advances'
_journal_page_first 22549
_journal_page_last 22558
_journal_paper_doi 10.1039/D3RA01739G
_journal_volume 13
_journal_year 2023
_chemical_formula_sum 'C15 H31 Cl4 Cu3 N31 O20'
_chemical_formula_weight 1298.13
_space_group_crystal_system monoclinic
_space_group_IT_number 14
_space_group_name_Hall '-P 2ybc'
_space_group_name_H-M_alt 'P 1 21/c 1'
_atom_sites_solution_hydrogens mixed
_audit_creation_method SHELXL-2014/7
_audit_update_record
;
2022-11-21 deposited with the CCDC.	2023-07-12 downloaded from the CCDC.
;
_cell_angle_alpha 90
_cell_angle_beta 95.2030(10)
_cell_angle_gamma 90
_cell_formula_units_Z 4
_cell_length_a 22.0613(13)
_cell_length_b 13.9583(8)
_cell_length_c 14.5135(8)
_cell_measurement_reflns_used 7604
_cell_measurement_temperature 296(2)
_cell_measurement_theta_max 21.47
_cell_measurement_theta_min 2.28
_cell_volume 4450.8(4)
_computing_structure_refinement 'SHELXL-2014/7 (Sheldrick, 2014)'
_diffrn_ambient_temperature 296(2)
_diffrn_measured_fraction_theta_full 0.998
_diffrn_measured_fraction_theta_max 0.998
_diffrn_measurement_device_type ccd
_diffrn_radiation_type MoK\a
_diffrn_radiation_wavelength 0.71073
_diffrn_reflns_av_R_equivalents 0.1240
_diffrn_reflns_av_unetI/netI 0.0945
_diffrn_reflns_Laue_measured_fraction_full 0.998
_diffrn_reflns_Laue_measured_fraction_max 0.998
_diffrn_reflns_limit_h_max 23
_diffrn_reflns_limit_h_min -26
_diffrn_reflns_limit_k_max 15
_diffrn_reflns_limit_k_min -16
_diffrn_reflns_limit_l_max 17
_diffrn_reflns_limit_l_min -17
_diffrn_reflns_number 66258
_diffrn_reflns_point_group_measured_fraction_full 0.998
_diffrn_reflns_point_group_measured_fraction_max 0.998
_diffrn_reflns_theta_full 25.052
_diffrn_reflns_theta_max 25.052
_diffrn_reflns_theta_min 2.028
_exptl_absorpt_coefficient_mu 1.771
_exptl_absorpt_correction_type multi-scan
_exptl_absorpt_process_details sadabs
_exptl_crystal_colour colorless
_exptl_crystal_density_diffrn 1.937
_exptl_crystal_description Block
_exptl_crystal_F_000 2612
_exptl_crystal_size_max 0.200
_exptl_crystal_size_mid 0.200
_exptl_crystal_size_min 0.200
_exptl_transmission_factor_max 0.864
_exptl_transmission_factor_min 0.864
_refine_diff_density_max 1.081
_refine_diff_density_min -0.770
_refine_diff_density_rms 0.172
_refine_ls_extinction_method none
_refine_ls_goodness_of_fit_ref 1.028
_refine_ls_hydrogen_treatment mixed
_refine_ls_matrix_type full
_refine_ls_number_parameters 665
_refine_ls_number_reflns 7873
_refine_ls_number_restraints 0
_refine_ls_restrained_S_all 1.028
_refine_ls_R_factor_all 0.1327
_refine_ls_R_factor_gt 0.0740
_refine_ls_shift/su_max 0.000
_refine_ls_shift/su_mean 0.000
_refine_ls_structure_factor_coef Fsqd
_refine_ls_weighting_details 'w=1/[\s^2^(Fo^2^)+(0.0896P)^2^+33.7620P] where P=(Fo^2^+2Fc^2^)/3'
_refine_ls_weighting_scheme calc
_refine_ls_wR_factor_gt 0.1665
_refine_ls_wR_factor_ref 0.2038
_reflns_Friedel_coverage 0.000
_reflns_number_gt 4943
_reflns_number_total 7873
_reflns_threshold_expression 'I > 2\s(I)'
_cod_data_source_file d3ra01739g2.cif
_cod_data_source_block 1_a_sq
_cod_original_sg_symbol_H-M 'P 21/c'
_cod_database_code 7247102
_shelx_shelxl_version_number 2014/7
_shelx_space_group_comment
;
The symmetry employed for this shelxl refinement is uniquely defined
by the following loop, which should always be used as a source of
symmetry information in preference to the above space-group names.
They are only intended as comments.
;
_shelx_estimated_absorpt_t_min 0.718
_shelx_estimated_absorpt_t_max 0.718

loop_
_space_group_symop_operation_xyz
'x, y, z'
'-x, y+1/2, -z+1/2'
'-x, -y, -z'
'x, -y-1/2, z-1/2'

loop_
_atom_site_label
_atom_site_type_symbol
_atom_site_fract_x
_atom_site_fract_y
_atom_site_fract_z
_atom_site_U_iso_or_equiv
_atom_site_adp_type
_atom_site_occupancy
_atom_site_site_symmetry_order
_atom_site_calc_flag
_atom_site_refinement_flags_posn
_atom_site_refinement_flags_adp
_atom_site_refinement_flags_occupancy
_atom_site_disorder_assembly
_atom_site_disorder_group
C1 C 0.7292(4) 0.0424(6) 0.7582(6) 0.029(2) Uani 1 1 d . . . A 1
C2 C 0.6472(4) -0.0011(7) 0.8074(7) 0.036(2) Uani 1 1 d . . . A 1
C3 C 0.6299(4) 0.1351(6) 0.9122(6) 0.0265(19) Uani 1 1 d . . . A 1
H3A H 0.6516 0.1328 0.9734 0.032 Uiso 1 1 calc R U . A 1
H3B H 0.5901 0.1065 0.9159 0.032 Uiso 1 1 calc R U . A 1
C4 C 0.6226(4) 0.2356(6) 0.8825(6) 0.0240(19) Uani 1 1 d . . . A 1
C5 C 0.5841(4) 0.3791(6) 0.8579(6) 0.028(2) Uani 1 1 d . . . A 1
C6 C 0.5841(4) 0.5088(6) 0.6145(6) 0.030(2) Uani 1 1 d . . . A 1
C7 C 0.6079(4) 0.6449(6) 0.5687(6) 0.030(2) Uani 1 1 d . . . A 1
C8 C 0.6720(3) 0.6982(5) 0.7106(6) 0.027(2) Uani 1 1 d . . . A 1
H8A H 0.6524 0.7070 0.7671 0.033 Uiso 1 1 calc R U . A 1
H8B H 0.6736 0.7598 0.6799 0.033 Uiso 1 1 calc R U . A 1
C9 C 0.7343(3) 0.6614(6) 0.7329(5) 0.0222(18) Uani 1 1 d . . . A 1
C10 C 0.8320(4) 0.6493(6) 0.7678(6) 0.027(2) Uani 1 1 d . . . A 1
C11 C 0.9376(3) 0.4878(5) 0.6632(5) 0.0213(18) Uani 1 1 d . . . A 1
C12 C 1.0188(3) 0.4237(5) 0.7226(6) 0.0231(19) Uani 1 1 d . . . A 1
C13 C 0.9789(4) 0.3510(6) 0.8631(6) 0.027(2) Uani 1 1 d . . . A 1
H13A H 0.9814 0.3936 0.9161 0.032 Uiso 1 1 calc R U . A 1
H13B H 1.0158 0.3127 0.8667 0.032 Uiso 1 1 calc R U . A 1
C14 C 0.9248(4) 0.2864(6) 0.8662(5) 0.0228(18) Uani 1 1 d . . . A 1
C15 C 0.8671(4) 0.1665(6) 0.8984(5) 0.0218(18) Uani 1 1 d . . . A 1
Cl1 Cl 0.75446(11) 0.32162(18) 0.60646(16) 0.0412(6) Uani 1 1 d . . . A 1
Cu1 Cu 0.74392(4) 0.24984(7) 0.82635(7) 0.0238(3) Uani 1 1 d . . . A 1
Cu2 Cu 0.84111(4) 0.43200(7) 0.79241(7) 0.0241(3) Uani 1 1 d . . . A 1
Cu3 Cu 0.68804(4) 0.46904(7) 0.76434(7) 0.0265(3) Uani 1 1 d . . . A 1
N1 N 0.7794(4) 0.0414(6) 0.7105(5) 0.044(2) Uani 1 1 d . . . A 1
H1A H 0.8060 0.0863 0.7186 0.053 Uiso 1 1 calc R U . A 1
H1B H 0.7846 -0.0042 0.6721 0.053 Uiso 1 1 calc R U . A 1
N2 N 0.5985(4) -0.0527(6) 0.8229(6) 0.051(2) Uani 1 1 d . . . A 1
H2A H 0.5743 -0.0332 0.8622 0.062 Uiso 1 1 calc R U . A 1
H2B H 0.5911 -0.1055 0.7935 0.062 Uiso 1 1 calc R U . A 1
N3 N 0.6884(4) -0.0276(5) 0.7500(5) 0.0389(19) Uani 1 1 d . . . A 1
N4 N 0.7184(3) 0.1104(5) 0.8184(5) 0.0256(16) Uani 1 1 d . . . A 1
N5 N 0.6627(3) 0.0813(5) 0.8491(5) 0.0266(16) Uani 1 1 d . . . A 1
N6 N 0.6589(3) 0.2828(4) 0.8329(5) 0.0224(15) Uani 1 1 d . . . A 1
N7 N 0.6347(3) 0.3740(5) 0.8151(5) 0.0250(16) Uani 1 1 d . . . A 1
N8 N 0.5748(3) 0.2934(5) 0.8987(5) 0.0261(16) Uani 1 1 d . . . A 1
N9 N 0.5298(3) 0.2684(5) 0.9551(5) 0.039(2) Uani 1 1 d . . . A 1
H9A H 0.5031 0.3101 0.9681 0.046 Uiso 1 1 calc R U . A 1
H9B H 0.5285 0.2113 0.9771 0.046 Uiso 1 1 calc R U . A 1
N10 N 0.5472(3) 0.4531(5) 0.8597(6) 0.040(2) Uani 1 1 d . . . A 1
H10A H 0.5550 0.5050 0.8311 0.048 Uiso 1 1 calc R U . A 1
H10B H 0.5153 0.4496 0.8894 0.048 Uiso 1 1 calc R U . A 1
N11 N 0.5567(4) 0.4227(5) 0.6129(6) 0.044(2) Uani 1 1 d . . . A 1
H11A H 0.5638 0.3837 0.6585 0.053 Uiso 1 1 calc R U . A 1
H11B H 0.5320 0.4065 0.5662 0.053 Uiso 1 1 calc R U . A 1
N12 N 0.6101(3) 0.7275(6) 0.5196(6) 0.042(2) Uani 1 1 d . . . A 1
H12A H 0.6317 0.7748 0.5419 0.051 Uiso 1 1 calc R U . A 1
H12B H 0.5899 0.7325 0.4663 0.051 Uiso 1 1 calc R U . A 1
N13 N 0.5732(3) 0.5699(5) 0.5416(5) 0.0320(18) Uani 1 1 d . . . A 1
N14 N 0.6231(3) 0.5401(5) 0.6839(5) 0.0299(17) Uani 1 1 d . . . A 1
N15 N 0.6378(3) 0.6317(5) 0.6514(5) 0.0284(17) Uani 1 1 d . . . A 1
N16 N 0.7858(3) 0.7124(4) 0.7462(4) 0.0202(15) Uani 1 1 d . . . A 1
N17 N 0.7469(3) 0.5703(5) 0.7460(5) 0.0245(16) Uani 1 1 d . . . A 1
N18 N 0.8094(3) 0.5615(5) 0.7680(5) 0.0255(16) Uani 1 1 d . . . A 1
N19 N 0.8897(3) 0.6767(5) 0.7874(6) 0.040(2) Uani 1 1 d . . . A 1
H19A H 0.9075 0.6365 0.8290 0.061 Uiso 1 1 d R U . A 1
H19B H 0.9087 0.6745 0.7359 0.061 Uiso 1 1 d R U . A 1
N20 N 0.7945(4) 0.8096(6) 0.7288(6) 0.035(2) Uani 1 1 d . . . A 1
H20A H 0.777(4) 0.838(7) 0.775(7) 0.042 Uiso 1 1 d . U . B 1
H20B H 0.789(5) 0.820(7) 0.677(7) 0.042 Uiso 1 1 d . U . C 1
N21 N 0.8989(3) 0.5328(5) 0.5986(5) 0.0335(18) Uani 1 1 d . . . A 1
H21A H 0.8611 0.5392 0.6074 0.040 Uiso 1 1 calc R U . A 1
H21B H 0.9123 0.5548 0.5489 0.040 Uiso 1 1 calc R U . A 1
N22 N 1.0769(3) 0.3926(5) 0.7397(5) 0.0342(18) Uani 1 1 d . . . A 1
H22A H 1.0779 0.3306 0.7417 0.041 Uiso 1 1 d R U . A 1
H22B H 1.0981 0.4119 0.6959 0.041 Uiso 1 1 d R U . A 1
N23 N 0.9963(3) 0.4735(5) 0.6487(5) 0.0256(16) Uani 1 1 d . . . A 1
N24 N 0.9214(3) 0.4518(5) 0.7409(5) 0.0218(15) Uani 1 1 d . . . A 1
N25 N 0.9748(3) 0.4073(5) 0.7786(5) 0.0257(16) Uani 1 1 d . . . A 1
N26 N 0.9259(3) 0.1998(5) 0.9082(4) 0.0215(15) Uani 1 1 d . . . A 1
N27 N 0.8702(3) 0.3072(5) 0.8336(5) 0.0237(16) Uani 1 1 d . . . A 1
N28 N 0.8324(3) 0.2302(5) 0.8523(5) 0.0264(16) Uani 1 1 d . . . A 1
N29 N 0.8517(3) 0.0800(5) 0.9252(5) 0.0299(17) Uani 1 1 d . . . A 1
H29A H 0.8151 0.0596 0.9126 0.036 Uiso 1 1 calc R U . A 1
H29B H 0.8783 0.0441 0.9553 0.036 Uiso 1 1 calc R U . A 1
N30 N 0.9764(3) 0.1531(5) 0.9500(5) 0.0343(18) Uani 1 1 d . . . A 1
H30A H 1.0117 0.1793 0.9509 0.041 Uiso 1 1 calc R U . A 1
H30B H 0.9725 0.0979 0.9750 0.041 Uiso 1 1 calc R U . A 1
O1 O 0.7544(4) 0.2423(5) 0.6675(5) 0.068(2) Uani 1 1 d . . . A 1
O2 O 0.7519(3) 0.2891(5) 0.5153(4) 0.0473(18) Uani 1 1 d . . . A 1
O3 O 0.8057(3) 0.3793(6) 0.6304(5) 0.064(2) Uani 1 1 d . . . A 1
O4 O 0.7010(4) 0.3761(7) 0.6207(5) 0.074(3) Uani 1 1 d . . . A 1
O17 O 0.7585(2) 0.3928(4) 0.8262(4) 0.0241(13) Uani 1 1 d . . . A 1
H17 H 0.7590 0.4106 0.8916 0.036 Uiso 1 1 calc R U . A 1
N31 N 0.7118(4) 0.5577(7) 0.9842(6) 0.045(2) Uani 1 1 d . . . . .
Cl3 Cl 0.50591(12) 0.80239(18) 0.28608(18) 0.0458(6) Uani 1 1 d . . . . .
Cl4 Cl 0.94409(11) 0.34516(18) 0.13646(16) 0.0416(6) Uani 1 1 d . . . . .
Cl2 Cl 0.77160(15) 0.6497(2) 0.46906(19) 0.0607(8) Uani 1 1 d . . . D 2
O5 O 0.7491(6) 0.5526(8) 0.4735(10) 0.137(5) Uani 1 1 d . . . D 2
O6 O 0.8306(5) 0.6470(10) 0.4367(7) 0.121(4) Uani 1 1 d . . . D 2
O7 O 0.7312(5) 0.7047(9) 0.4098(6) 0.107(4) Uani 1 1 d . . . D 2
O8 O 0.7789(6) 0.6842(7) 0.5580(5) 0.106(4) Uani 1 1 d . . . D 2
O9 O 0.5345(3) 0.7259(5) 0.2399(6) 0.064(2) Uani 1 1 d . . . . .
O10 O 0.4483(4) 0.7704(6) 0.3128(6) 0.075(3) Uani 1 1 d . . . . .
O11 O 0.4954(3) 0.8792(5) 0.2243(5) 0.061(2) Uani 1 1 d . . . . .
O12 O 0.5443(4) 0.8309(6) 0.3642(6) 0.081(3) Uani 1 1 d . . . . .
O13 O 0.8944(7) 0.3427(13) 0.0726(12) 0.188(8) Uani 1 1 d . . . . .
O14 O 0.9288(11) 0.3702(10) 0.2175(8) 0.259(13) Uani 1 1 d . . . . .
O15 O 0.9620(9) 0.2533(8) 0.1379(12) 0.195(8) Uani 1 1 d . . . . .
O16 O 0.9860(5) 0.4087(9) 0.1016(8) 0.125(4) Uani 1 1 d . . . . .
O18 O 0.7493(4) 0.4875(7) 0.9903(6) 0.081(3) Uani 1 1 d . . . . .
O19 O 0.6742(3) 0.5647(5) 0.9167(5) 0.055(2) Uani 1 1 d . . . . .
O20 O 0.7111(4) 0.6119(6) 1.0512(5) 0.067(2) Uani 1 1 d . . . . .

loop_
_atom_site_aniso_label
_atom_site_aniso_U_11
_atom_site_aniso_U_22
_atom_site_aniso_U_33
_atom_site_aniso_U_23
_atom_site_aniso_U_13
_atom_site_aniso_U_12
C1 0.044(5) 0.014(5) 0.030(5) -0.001(4) 0.003(4) 0.002(4)
C2 0.035(5) 0.026(5) 0.046(6) 0.007(4) -0.006(5) -0.010(4)
C3 0.026(5) 0.021(5) 0.033(5) 0.004(4) 0.004(4) -0.001(4)
C4 0.024(4) 0.020(5) 0.029(5) 0.003(4) 0.009(4) 0.001(4)
C5 0.028(5) 0.023(5) 0.032(5) -0.010(4) 0.002(4) -0.005(4)
C6 0.028(5) 0.028(5) 0.034(5) -0.005(4) -0.001(4) 0.002(4)
C7 0.020(4) 0.036(6) 0.033(5) -0.002(4) 0.003(4) 0.005(4)
C8 0.022(4) 0.009(4) 0.051(6) 0.003(4) 0.001(4) 0.007(3)
C9 0.023(4) 0.019(5) 0.025(5) 0.003(4) 0.000(4) 0.005(4)
C10 0.026(5) 0.025(5) 0.030(5) 0.000(4) 0.001(4) -0.003(4)
C11 0.024(4) 0.014(4) 0.027(5) -0.001(4) 0.002(4) -0.009(3)
C12 0.015(4) 0.012(4) 0.044(5) 0.001(4) 0.011(4) 0.002(3)
C13 0.022(4) 0.028(5) 0.030(5) 0.011(4) -0.003(4) 0.002(4)
C14 0.028(5) 0.021(5) 0.020(4) 0.003(4) 0.004(4) 0.004(4)
C15 0.024(4) 0.024(5) 0.018(4) 0.006(4) 0.009(3) 0.003(4)
Cl1 0.0433(14) 0.0418(15) 0.0386(14) 0.0021(11) 0.0041(11) 0.0011(11)
Cu1 0.0199(5) 0.0194(6) 0.0327(6) 0.0038(4) 0.0053(4) 0.0008(4)
Cu2 0.0193(5) 0.0190(5) 0.0347(6) 0.0071(5) 0.0055(4) 0.0030(4)
Cu3 0.0191(5) 0.0187(6) 0.0418(7) 0.0087(5) 0.0031(4) 0.0004(4)
N1 0.062(6) 0.032(5) 0.040(5) -0.002(4) 0.021(4) 0.005(4)
N2 0.053(5) 0.029(5) 0.073(6) -0.002(4) 0.008(5) -0.007(4)
N3 0.050(5) 0.028(4) 0.039(5) -0.003(4) 0.006(4) -0.004(4)
N4 0.026(4) 0.018(4) 0.033(4) 0.002(3) 0.004(3) -0.002(3)
N5 0.024(4) 0.016(4) 0.041(4) 0.001(3) 0.007(3) -0.004(3)
N6 0.022(4) 0.014(4) 0.033(4) 0.009(3) 0.007(3) 0.000(3)
N7 0.022(4) 0.016(4) 0.038(4) 0.010(3) 0.010(3) 0.006(3)
N8 0.022(4) 0.024(4) 0.034(4) 0.006(3) 0.010(3) 0.000(3)
N9 0.036(4) 0.029(4) 0.054(5) 0.012(4) 0.025(4) 0.008(3)
N10 0.029(4) 0.027(4) 0.068(6) 0.005(4) 0.023(4) 0.012(3)
N11 0.056(5) 0.031(5) 0.044(5) -0.003(4) -0.004(4) -0.017(4)
N12 0.032(4) 0.043(5) 0.050(5) 0.023(4) -0.006(4) -0.005(4)
N13 0.034(4) 0.033(4) 0.029(4) -0.001(4) 0.000(3) -0.003(4)
N14 0.027(4) 0.024(4) 0.039(4) 0.007(3) 0.003(3) 0.001(3)
N15 0.029(4) 0.020(4) 0.034(4) 0.008(3) -0.008(3) -0.003(3)
N16 0.020(3) 0.008(3) 0.032(4) -0.003(3) 0.002(3) 0.002(3)
N17 0.017(3) 0.026(4) 0.031(4) 0.006(3) 0.004(3) 0.002(3)
N18 0.014(3) 0.022(4) 0.041(4) 0.003(3) 0.005(3) 0.001(3)
N19 0.030(4) 0.033(5) 0.059(5) 0.003(4) 0.005(4) 0.000(4)
N20 0.042(5) 0.021(4) 0.041(5) 0.004(4) 0.001(4) -0.003(3)
N21 0.028(4) 0.050(5) 0.022(4) 0.012(4) 0.002(3) -0.002(4)
N22 0.025(4) 0.029(4) 0.051(5) 0.008(4) 0.018(4) 0.012(3)
N23 0.024(4) 0.026(4) 0.028(4) 0.005(3) 0.006(3) -0.001(3)
N24 0.015(3) 0.020(4) 0.030(4) 0.005(3) -0.005(3) 0.006(3)
N25 0.023(4) 0.024(4) 0.030(4) 0.008(3) 0.003(3) 0.006(3)
N26 0.019(4) 0.020(4) 0.025(4) 0.006(3) 0.003(3) 0.007(3)
N27 0.021(4) 0.021(4) 0.029(4) 0.006(3) 0.002(3) 0.003(3)
N28 0.025(4) 0.020(4) 0.034(4) 0.010(3) 0.007(3) 0.003(3)
N29 0.029(4) 0.023(4) 0.037(4) 0.013(3) 0.000(3) -0.002(3)
N30 0.023(4) 0.032(4) 0.047(5) 0.021(4) -0.003(3) 0.005(3)
O1 0.112(7) 0.046(5) 0.047(5) 0.015(4) 0.015(5) -0.009(5)
O2 0.055(4) 0.058(5) 0.029(4) -0.008(3) 0.005(3) 0.006(4)
O3 0.050(5) 0.090(6) 0.052(5) -0.010(4) 0.001(4) -0.038(4)
O4 0.058(5) 0.101(7) 0.061(5) -0.018(5) -0.005(4) 0.041(5)
O17 0.018(3) 0.027(3) 0.027(3) 0.002(3) 0.001(2) 0.002(2)
N31 0.042(5) 0.055(6) 0.040(5) -0.007(5) 0.012(4) -0.006(5)
Cl3 0.0494(15) 0.0369(15) 0.0490(15) 0.0058(12) -0.0067(12) -0.0080(12)
Cl4 0.0482(15) 0.0421(15) 0.0347(13) -0.0018(11) 0.0041(11) 0.0043(12)
Cl2 0.075(2) 0.066(2) 0.0405(16) 0.0022(14) 0.0033(14) 0.0179(16)
O5 0.149(11) 0.069(8) 0.189(13) -0.014(8) -0.009(10) -0.022(7)
O6 0.083(7) 0.180(12) 0.106(8) 0.070(8) 0.031(6) 0.038(8)
O7 0.100(7) 0.154(10) 0.069(6) 0.043(6) 0.018(5) 0.069(7)
O8 0.185(11) 0.101(8) 0.031(5) -0.025(5) 0.007(6) -0.007(7)
O9 0.059(5) 0.045(5) 0.087(6) -0.011(4) -0.001(4) 0.014(4)
O10 0.065(5) 0.079(6) 0.084(6) -0.004(5) 0.024(5) -0.027(5)
O11 0.061(5) 0.051(5) 0.067(5) 0.023(4) -0.012(4) -0.008(4)
O12 0.097(7) 0.066(6) 0.070(6) 0.012(5) -0.052(5) -0.012(5)
O13 0.124(11) 0.228(18) 0.199(16) 0.078(14) -0.059(11) -0.059(12)
O14 0.59(4) 0.131(12) 0.083(8) -0.062(8) 0.152(15) -0.180(18)
O15 0.31(2) 0.066(8) 0.235(17) 0.049(9) 0.151(16) 0.077(11)
O16 0.108(8) 0.135(10) 0.136(10) 0.062(8) 0.035(7) -0.040(8)
O18 0.077(6) 0.112(8) 0.052(5) -0.010(5) -0.006(4) 0.040(6)
O19 0.045(4) 0.063(5) 0.055(5) -0.006(4) -0.013(4) 0.004(4)
O20 0.081(6) 0.072(6) 0.048(5) -0.015(5) 0.002(4) 0.005(5)

loop_
_atom_type_symbol
_atom_type_description
_atom_type_scat_dispersion_real
_atom_type_scat_dispersion_imag
_atom_type_scat_source
C C 0.0033 0.0016 'International Tables Vol C Tables 4.2.6.8 and 6.1.1.4'
H H 0.0000 0.0000 'International Tables Vol C Tables 4.2.6.8 and 6.1.1.4'
N N 0.0061 0.0033 'International Tables Vol C Tables 4.2.6.8 and 6.1.1.4'
O O 0.0106 0.0060 'International Tables Vol C Tables 4.2.6.8 and 6.1.1.4'
Cl Cl 0.1484 0.1585 'International Tables Vol C Tables 4.2.6.8 and 6.1.1.4'
Cu Cu 0.3201 1.2651 'International Tables Vol C Tables 4.2.6.8 and 6.1.1.4'

loop_
_geom_angle_atom_site_label_1
_geom_angle_atom_site_label_2
_geom_angle_atom_site_label_3
_geom_angle
_geom_angle_site_symmetry_1
_geom_angle_site_symmetry_3
_geom_angle_publ_flag
N4 C1 N3 115.2(8) . . ?
N4 C1 N1 123.1(8) . . ?
N3 C1 N1 121.7(8) . . ?
N5 C2 N2 124.7(9) . . ?
N5 C2 N3 111.2(8) . . ?
N2 C2 N3 124.0(9) . . ?
N5 C3 C4 111.1(7) . . ?
N5 C3 H3A 109.4 . . ?
C4 C3 H3A 109.4 . . ?
N5 C3 H3B 109.4 . . ?
C4 C3 H3B 109.4 . . ?
H3A C3 H3B 108.0 . . ?
N6 C4 N8 108.6(7) . . ?
N6 C4 C3 126.0(7) . . ?
N8 C4 C3 125.3(7) . . ?
N10 C5 N7 126.8(8) . . ?
N10 C5 N8 124.4(8) . . ?
N7 C5 N8 108.8(7) . . ?
N14 C6 N11 124.3(8) . . ?
N14 C6 N13 115.8(8) . . ?
N11 C6 N13 119.9(8) . . ?
N15 C7 N13 112.5(8) . . ?
N15 C7 N12 123.5(8) . . ?
N13 C7 N12 123.9(8) . . ?
N15 C8 C9 109.6(7) . . ?
N15 C8 H8A 109.8 . . ?
C9 C8 H8A 109.8 . . ?
N15 C8 H8B 109.8 . . ?
C9 C8 H8B 109.8 . . ?
H8A C8 H8B 108.2 . . ?
N17 C9 N16 109.2(7) . . ?
N17 C9 C8 123.3(7) . . ?
N16 C9 C8 127.4(7) . . ?
N18 C10 N19 128.0(8) . . ?
N18 C10 N16 109.0(7) . . ?
N19 C10 N16 122.9(8) . . ?
N24 C11 N23 114.7(7) . . ?
N24 C11 N21 124.4(7) . . ?
N23 C11 N21 120.8(7) . . ?
N23 C12 N25 109.8(6) . . ?
N23 C12 N22 126.2(7) . . ?
N25 C12 N22 124.0(8) . . ?
N25 C13 C14 111.2(6) . . ?
N25 C13 H13A 109.4 . . ?
C14 C13 H13A 109.4 . . ?
N25 C13 H13B 109.4 . . ?
C14 C13 H13B 109.4 . . ?
H13A C13 H13B 108.0 . . ?
N27 C14 N26 110.3(7) . . ?
N27 C14 C13 125.1(7) . . ?
N26 C14 C13 124.6(7) . . ?
N28 C15 N29 127.9(8) . . ?
N28 C15 N26 108.9(7) . . ?
N29 C15 N26 122.9(7) . . ?
O2 Cl1 O3 112.5(4) . . ?
O2 Cl1 O1 109.7(5) . . ?
O3 Cl1 O1 109.8(5) . . ?
O2 Cl1 O4 110.3(4) . . ?
O3 Cl1 O4 108.3(5) . . ?
O1 Cl1 O4 106.1(5) . . ?
N6 Cu1 N28 165.2(3) . . ?
N6 Cu1 O17 85.4(2) . . ?
N28 Cu1 O17 89.0(2) . . ?
N6 Cu1 N4 88.0(3) . . ?
N28 Cu1 N4 98.2(3) . . ?
O17 Cu1 N4 172.5(2) . . ?
N6 Cu1 O1 104.0(3) . . ?
N28 Cu1 O1 89.8(3) . . ?
O17 Cu1 O1 90.8(2) . . ?
N4 Cu1 O1 87.3(3) . . ?
N27 Cu2 N18 172.3(3) . . ?
N27 Cu2 N24 87.7(3) . . ?
N18 Cu2 N24 96.8(3) . . ?
N27 Cu2 O17 87.8(2) . . ?
N18 Cu2 O17 88.8(2) . . ?
N24 Cu2 O17 169.3(3) . . ?
N17 Cu3 N7 165.8(3) . . ?
N17 Cu3 N14 90.7(3) . . ?
N7 Cu3 N14 97.5(3) . . ?
N17 Cu3 O17 87.0(2) . . ?
N7 Cu3 O17 86.6(2) . . ?
N14 Cu3 O17 171.1(3) . . ?
C1 N1 H1A 120.0 . . ?
C1 N1 H1B 120.0 . . ?
H1A N1 H1B 120.0 . . ?
C2 N2 H2A 120.0 . . ?
C2 N2 H2B 120.0 . . ?
H2A N2 H2B 120.0 . . ?
C1 N3 C2 103.6(7) . . ?
C1 N4 N5 102.5(6) . . ?
C1 N4 Cu1 131.3(6) . . ?
N5 N4 Cu1 120.4(5) . . ?
C2 N5 N4 107.5(7) . . ?
C2 N5 C3 128.5(7) . . ?
N4 N5 C3 124.0(6) . . ?
C4 N6 N7 108.6(6) . . ?
C4 N6 Cu1 123.5(5) . . ?
N7 N6 Cu1 124.2(5) . . ?
C5 N7 N6 106.7(6) . . ?
C5 N7 Cu3 134.3(6) . . ?
N6 N7 Cu3 116.9(4) . . ?
C5 N8 C4 107.3(6) . . ?
C5 N8 N9 128.4(7) . . ?
C4 N8 N9 124.0(7) . . ?
N8 N9 H9A 120.0 . . ?
N8 N9 H9B 120.0 . . ?
H9A N9 H9B 120.0 . . ?
C5 N10 H10A 120.0 . . ?
C5 N10 H10B 120.0 . . ?
H10A N10 H10B 120.0 . . ?
C6 N11 H11A 120.0 . . ?
C6 N11 H11B 120.0 . . ?
H11A N11 H11B 120.0 . . ?
C7 N12 H12A 120.0 . . ?
C7 N12 H12B 120.0 . . ?
H12A N12 H12B 120.0 . . ?
C7 N13 C6 101.9(7) . . ?
C6 N14 N15 101.4(7) . . ?
C6 N14 Cu3 130.4(6) . . ?
N15 N14 Cu3 117.6(5) . . ?
C7 N15 N14 108.4(7) . . ?
C7 N15 C8 130.1(7) . . ?
N14 N15 C8 120.8(7) . . ?
C9 N16 C10 107.3(6) . . ?
C9 N16 N20 128.3(7) . . ?
C10 N16 N20 123.9(7) . . ?
C9 N17 N18 108.1(6) . . ?
C9 N17 Cu3 126.0(5) . . ?
N18 N17 Cu3 124.2(5) . . ?
C10 N18 N17 106.4(6) . . ?
C10 N18 Cu2 136.7(6) . . ?
N17 N18 Cu2 116.9(5) . . ?
C10 N19 H19A 108.6 . . ?
C10 N19 H19B 109.0 . . ?
H19A N19 H19B 109.5 . . ?
N16 N20 H20A 103(6) . . ?
N16 N20 H20B 110(8) . . ?
H20A N20 H20B 127(10) . . ?
C11 N21 H21A 120.0 . . ?
C11 N21 H21B 120.0 . . ?
H21A N21 H21B 120.0 . . ?
C12 N22 H22A 110.3 . . ?
C12 N22 H22B 109.4 . . ?
H22A N22 H22B 108.7 . . ?
C12 N23 C11 104.2(6) . . ?
C11 N24 N25 102.8(6) . . ?
C11 N24 Cu2 133.7(5) . . ?
N25 N24 Cu2 122.3(5) . . ?
C12 N25 N24 108.5(6) . . ?
C12 N25 C13 127.6(7) . . ?
N24 N25 C13 123.9(6) . . ?
C14 N26 C15 106.1(6) . . ?
C14 N26 N30 126.9(7) . . ?
C15 N26 N30 127.0(7) . . ?
C14 N27 N28 108.0(6) . . ?
C14 N27 Cu2 126.2(6) . . ?
N28 N27 Cu2 124.4(5) . . ?
C15 N28 N27 106.7(6) . . ?
C15 N28 Cu1 135.3(5) . . ?
N27 N28 Cu1 116.9(5) . . ?
C15 N29 H29A 120.0 . . ?
C15 N29 H29B 120.0 . . ?
H29A N29 H29B 120.0 . . ?
N26 N30 H30A 120.0 . . ?
N26 N30 H30B 120.0 . . ?
H30A N30 H30B 120.0 . . ?
Cl1 O1 Cu1 125.9(5) . . ?
Cu2 O17 Cu1 114.7(3) . . ?
Cu2 O17 Cu3 115.3(3) . . ?
Cu1 O17 Cu3 113.8(2) . . ?
Cu2 O17 H17 103.7 . . ?
Cu1 O17 H17 103.7 . . ?
Cu3 O17 H17 103.7 . . ?
O19 N31 O20 121.6(9) . . ?
O19 N31 O18 120.1(9) . . ?
O20 N31 O18 118.0(9) . . ?
O11 Cl3 O12 110.5(5) . . ?
O11 Cl3 O10 108.2(5) . . ?
O12 Cl3 O10 110.7(6) . . ?
O11 Cl3 O9 108.9(5) . . ?
O12 Cl3 O9 109.1(5) . . ?
O10 Cl3 O9 109.4(5) . . ?
O14 Cl4 O15 110.1(10) . . ?
O14 Cl4 O13 111.1(14) . . ?
O15 Cl4 O13 101.7(12) . . ?
O14 Cl4 O16 112.9(8) . . ?
O15 Cl4 O16 113.9(9) . . ?
O13 Cl4 O16 106.5(8) . . ?
O8 Cl2 O7 113.3(7) . . ?
O8 Cl2 O6 106.7(8) . . ?
O7 Cl2 O6 111.1(6) . . ?
O8 Cl2 O5 107.3(8) . . ?
O7 Cl2 O5 109.7(8) . . ?
O6 Cl2 O5 108.5(8) . . ?

loop_
_geom_bond_atom_site_label_1
_geom_bond_atom_site_label_2
_geom_bond_distance
_geom_bond_site_symmetry_2
_geom_bond_publ_flag
C1 N4 1.326(10) . ?
C1 N3 1.326(11) . ?
C1 N1 1.359(11) . ?
C2 N5 1.330(11) . ?
C2 N2 1.330(12) . ?
C2 N3 1.338(12) . ?
C3 N5 1.430(10) . ?
C3 C4 1.472(11) . ?
C3 H3A 0.9700 . ?
C3 H3B 0.9700 . ?
C4 N6 1.304(10) . ?
C4 N8 1.364(10) . ?
C5 N10 1.317(11) . ?
C5 N7 1.328(10) . ?
C5 N8 1.359(11) . ?
C6 N14 1.337(11) . ?
C6 N11 1.344(11) . ?
C6 N13 1.363(11) . ?
C7 N15 1.330(11) . ?
C7 N13 1.335(11) . ?
C7 N12 1.358(11) . ?
C8 N15 1.432(11) . ?
C8 C9 1.476(11) . ?
C8 H8A 0.9700 . ?
C8 H8B 0.9700 . ?
C9 N17 1.311(10) . ?
C9 N16 1.339(10) . ?
C10 N18 1.323(10) . ?
C10 N19 1.334(11) . ?
C10 N16 1.361(10) . ?
C11 N24 1.314(10) . ?
C11 N23 1.346(10) . ?
C11 N21 1.362(10) . ?
C12 N23 1.336(10) . ?
C12 N25 1.342(10) . ?
C12 N22 1.355(10) . ?
C13 N25 1.452(10) . ?
C13 C14 1.501(11) . ?
C13 H13A 0.9700 . ?
C13 H13B 0.9700 . ?
C14 N27 1.287(10) . ?
C14 N26 1.353(10) . ?
C15 N28 1.316(10) . ?
C15 N29 1.322(10) . ?
C15 N26 1.374(10) . ?
Cl1 O2 1.395(6) . ?
Cl1 O3 1.406(7) . ?
Cl1 O1 1.418(7) . ?
Cl1 O4 1.433(7) . ?
Cu1 N6 1.941(6) . ?
Cu1 N28 1.973(7) . ?
Cu1 O17 2.022(6) . ?
Cu1 N4 2.026(7) . ?
Cu1 O1 2.341(7) . ?
Cu2 N27 1.932(6) . ?
Cu2 N18 1.959(7) . ?
Cu2 N24 2.003(6) . ?
Cu2 O17 2.006(5) . ?
Cu3 N17 1.953(7) . ?
Cu3 N7 1.961(6) . ?
Cu3 N14 2.024(7) . ?
Cu3 O17 2.025(5) . ?
N1 H1A 0.8600 . ?
N1 H1B 0.8600 . ?
N2 H2A 0.8600 . ?
N2 H2B 0.8600 . ?
N4 N5 1.405(9) . ?
N6 N7 1.396(9) . ?
N8 N9 1.388(9) . ?
N9 H9A 0.8600 . ?
N9 H9B 0.8600 . ?
N10 H10A 0.8600 . ?
N10 H10B 0.8600 . ?
N11 H11A 0.8600 . ?
N11 H11B 0.8600 . ?
N12 H12A 0.8600 . ?
N12 H12B 0.8600 . ?
N14 N15 1.412(9) . ?
N16 N20 1.398(10) . ?
N17 N18 1.394(9) . ?
N19 H19A 0.8900 . ?
N19 H19B 0.8900 . ?
N20 H20A 0.90(10) . ?
N20 H20B 0.77(10) . ?
N21 H21A 0.8600 . ?
N21 H21B 0.8600 . ?
N22 H22A 0.8667 . ?
N22 H22B 0.8661 . ?
N24 N25 1.398(9) . ?
N26 N30 1.382(9) . ?
N27 N28 1.402(9) . ?
N29 H29A 0.8600 . ?
N29 H29B 0.8600 . ?
N30 H30A 0.8600 . ?
N30 H30B 0.8600 . ?
O17 H17 0.9800 . ?
N31 O19 1.228(10) . ?
N31 O20 1.234(10) . ?
N31 O18 1.280(11) . ?
Cl3 O11 1.403(7) . ?
Cl3 O12 1.410(8) . ?
Cl3 O10 1.434(8) . ?
Cl3 O9 1.436(8) . ?
Cl4 O14 1.300(11) . ?
Cl4 O15 1.341(11) . ?
Cl4 O13 1.371(13) . ?
Cl4 O16 1.408(9) . ?
Cl2 O8 1.373(8) . ?
Cl2 O7 1.409(9) . ?
Cl2 O6 1.424(10) . ?
Cl2 O5 1.446(11) . ?

loop_
_geom_torsion_atom_site_label_1
_geom_torsion_atom_site_label_2
_geom_torsion_atom_site_label_3
_geom_torsion_atom_site_label_4
_geom_torsion
_geom_torsion_site_symmetry_1
_geom_torsion_site_symmetry_2
_geom_torsion_site_symmetry_3
_geom_torsion_site_symmetry_4
_geom_torsion_publ_flag
N5 C3 C4 N6 -27.1(12) . . . . ?
N5 C3 C4 N8 149.4(8) . . . . ?
N15 C8 C9 N17 -36.5(11) . . . . ?
N15 C8 C9 N16 146.1(8) . . . . ?
N25 C13 C14 N27 -34.9(11) . . . . ?
N25 C13 C14 N26 148.7(7) . . . . ?
N4 C1 N3 C2 1.8(10) . . . . ?
N1 C1 N3 C2 179.5(8) . . . . ?
N5 C2 N3 C1 -0.3(10) . . . . ?
N2 C2 N3 C1 -178.1(9) . . . . ?
N3 C1 N4 N5 -2.4(10) . . . . ?
N1 C1 N4 N5 179.9(8) . . . . ?
N3 C1 N4 Cu1 -154.6(6) . . . . ?
N1 C1 N4 Cu1 27.7(13) . . . . ?
N2 C2 N5 N4 176.6(8) . . . . ?
N3 C2 N5 N4 -1.1(10) . . . . ?
N2 C2 N5 C3 -4.8(15) . . . . ?
N3 C2 N5 C3 177.4(8) . . . . ?
C1 N4 N5 C2 2.0(9) . . . . ?
Cu1 N4 N5 C2 158.1(6) . . . . ?
C1 N4 N5 C3 -176.6(7) . . . . ?
Cu1 N4 N5 C3 -20.5(10) . . . . ?
C4 C3 N5 C2 -128.0(9) . . . . ?
C4 C3 N5 N4 50.2(10) . . . . ?
N8 C4 N6 N7 -0.3(9) . . . . ?
C3 C4 N6 N7 176.8(8) . . . . ?
N8 C4 N6 Cu1 158.9(5) . . . . ?
C3 C4 N6 Cu1 -24.1(12) . . . . ?
N10 C5 N7 N6 179.4(8) . . . . ?
N8 C5 N7 N6 -2.2(9) . . . . ?
N10 C5 N7 Cu3 17.0(14) . . . . ?
N8 C5 N7 Cu3 -164.7(6) . . . . ?
C4 N6 N7 C5 1.6(9) . . . . ?
Cu1 N6 N7 C5 -157.4(6) . . . . ?
C4 N6 N7 Cu3 167.6(6) . . . . ?
Cu1 N6 N7 Cu3 8.6(8) . . . . ?
N10 C5 N8 C4 -179.5(8) . . . . ?
N7 C5 N8 C4 2.0(9) . . . . ?
N10 C5 N8 N9 -5.9(14) . . . . ?
N7 C5 N8 N9 175.7(8) . . . . ?
N6 C4 N8 C5 -1.0(9) . . . . ?
C3 C4 N8 C5 -178.1(8) . . . . ?
N6 C4 N8 N9 -175.0(7) . . . . ?
C3 C4 N8 N9 7.9(13) . . . . ?
N15 C7 N13 C6 -0.1(9) . . . . ?
N12 C7 N13 C6 -176.8(8) . . . . ?
N14 C6 N13 C7 -0.4(10) . . . . ?
N11 C6 N13 C7 -179.7(8) . . . . ?
N11 C6 N14 N15 179.9(8) . . . . ?
N13 C6 N14 N15 0.7(9) . . . . ?
N11 C6 N14 Cu3 37.6(13) . . . . ?
N13 C6 N14 Cu3 -141.6(6) . . . . ?
N13 C7 N15 N14 0.6(9) . . . . ?
N12 C7 N15 N14 177.3(7) . . . . ?
N13 C7 N15 C8 -169.6(8) . . . . ?
N12 C7 N15 C8 7.1(14) . . . . ?
C6 N14 N15 C7 -0.7(8) . . . . ?
Cu3 N14 N15 C7 147.6(6) . . . . ?
C6 N14 N15 C8 170.5(7) . . . . ?
Cu3 N14 N15 C8 -41.2(9) . . . . ?
C9 C8 N15 C7 -124.3(9) . . . . ?
C9 C8 N15 N14 66.6(10) . . . . ?
N17 C9 N16 C10 0.5(9) . . . . ?
C8 C9 N16 C10 178.2(8) . . . . ?
N17 C9 N16 N20 171.6(8) . . . . ?
C8 C9 N16 N20 -10.7(14) . . . . ?
N18 C10 N16 C9 -0.1(9) . . . . ?
N19 C10 N16 C9 -178.5(8) . . . . ?
N18 C10 N16 N20 -171.7(7) . . . . ?
N19 C10 N16 N20 9.9(13) . . . . ?
N16 C9 N17 N18 -0.6(9) . . . . ?
C8 C9 N17 N18 -178.5(7) . . . . ?
N16 C9 N17 Cu3 164.5(5) . . . . ?
C8 C9 N17 Cu3 -13.3(12) . . . . ?
N19 C10 N18 N17 178.1(8) . . . . ?
N16 C10 N18 N17 -0.2(9) . . . . ?
N19 C10 N18 Cu2 -0.6(15) . . . . ?
N16 C10 N18 Cu2 -178.9(6) . . . . ?
C9 N17 N18 C10 0.5(9) . . . . ?
Cu3 N17 N18 C10 -165.0(6) . . . . ?
C9 N17 N18 Cu2 179.5(5) . . . . ?
Cu3 N17 N18 Cu2 14.0(8) . . . . ?
N25 C12 N23 C11 1.0(9) . . . . ?
N22 C12 N23 C11 -179.6(8) . . . . ?
N24 C11 N23 C12 0.8(9) . . . . ?
N21 C11 N23 C12 -176.7(7) . . . . ?
N23 C11 N24 N25 -2.1(9) . . . . ?
N21 C11 N24 N25 175.3(7) . . . . ?
N23 C11 N24 Cu2 -169.4(6) . . . . ?
N21 C11 N24 Cu2 7.9(13) . . . . ?
N23 C12 N25 N24 -2.3(9) . . . . ?
N22 C12 N25 N24 178.3(7) . . . . ?
N23 C12 N25 C13 175.9(7) . . . . ?
N22 C12 N25 C13 -3.5(13) . . . . ?
C11 N24 N25 C12 2.5(8) . . . . ?
Cu2 N24 N25 C12 171.7(5) . . . . ?
C11 N24 N25 C13 -175.7(7) . . . . ?
Cu2 N24 N25 C13 -6.5(10) . . . . ?
C14 C13 N25 C12 -135.0(8) . . . . ?
C14 C13 N25 N24 42.9(10) . . . . ?
N27 C14 N26 C15 0.7(9) . . . . ?
C13 C14 N26 C15 177.5(7) . . . . ?
N27 C14 N26 N30 178.9(7) . . . . ?
C13 C14 N26 N30 -4.3(12) . . . . ?
N28 C15 N26 C14 0.3(9) . . . . ?
N29 C15 N26 C14 174.7(7) . . . . ?
N28 C15 N26 N30 -177.9(7) . . . . ?
N29 C15 N26 N30 -3.5(12) . . . . ?
N26 C14 N27 N28 -1.4(9) . . . . ?
C13 C14 N27 N28 -178.2(7) . . . . ?
N26 C14 N27 Cu2 165.3(5) . . . . ?
C13 C14 N27 Cu2 -11.5(12) . . . . ?
N29 C15 N28 N27 -175.2(8) . . . . ?
N26 C15 N28 N27 -1.1(8) . . . . ?
N29 C15 N28 Cu1 17.9(13) . . . . ?
N26 C15 N28 Cu1 -168.0(6) . . . . ?
C14 N27 N28 C15 1.5(8) . . . . ?
Cu2 N27 N28 C15 -165.5(5) . . . . ?
C14 N27 N28 Cu1 171.3(5) . . . . ?
Cu2 N27 N28 Cu1 4.2(8) . . . . ?
O2 Cl1 O1 Cu1 -170.6(5) . . . . ?
O3 Cl1 O1 Cu1 65.3(7) . . . . ?
O4 Cl1 O1 Cu1 -51.5(7) . . . . ?
